data_2006680
loop_
_publ_author_name
'Richard J. Staples'
'John P. Fackler Jr'
'Juan Costamagna'

_publ_section_title
;
 Bis(<i>N</i>,<i>N</i>'-dimethylthiourea-<i>S</i>)gold(I) Perchlorate
 and Bis(<i>N</i>,<i>N</i>'-diethylthiourea-<i>S</i>)gold(I)
 Perchlorate
;
_journal_issue 11
_journal_name_full 'Acta Crystallographica Section C'
_journal_page_first 1555
_journal_page_last 1558
_journal_paper_doi 10.1107/S0108270197008317
_journal_volume 53
_journal_year 1997
_chemical_formula_iupac '[Au (C5 H12 N2 S1)2],Cl O4'
_chemical_formula_moiety 'C10 H24 Au N4 S2, Cl O4'
_chemical_formula_structural '[Au(SC(NEt)2)2]ClO4'
_chemical_formula_sum 'C10 H24 Au Cl N4 O4 S2'
_chemical_formula_weight 560.87
_chemical_name_systematic
;
 Bis(diethylthiourea)gold(I) percholorate
;
_space_group_IT_number 19
_symmetry_cell_setting orthorhombic
_symmetry_space_group_name_Hall 'P 2ac 2ab'
_symmetry_space_group_name_H-M 'P 21 21 21'
_audit_creation_method SHELXL
_cell_angle_alpha 90.00
_cell_angle_beta 90.00
_cell_angle_gamma 90.00
_cell_formula_units_Z 4
_cell_length_a 7.2780(10)
_cell_length_b 12.127(3)
_cell_length_c 21.118(6)
_cell_measurement_reflns_used 1624
_cell_measurement_temperature 193(2)
_cell_measurement_theta_max 22.5
_cell_measurement_theta_min 2.2
_cell_volume 1863.9(7)
_computing_cell_refinement 'SMART (Siemens, 1995)'
_computing_data_collection 'ASTRO (Siemens, 1995)'
_computing_data_reduction 'SAINT (Siemens, 1995)'
_computing_molecular_graphics 'XP (Siemens, 1994)'
_computing_publication_material 'CIFTAB (Sheldrick, 1993)'
_computing_structure_refinement 'SHELXL-93 (Sheldrick, 1993)'
_computing_structure_solution 'SHELXS-86 (Sheldrick, 1985)'
_diffrn_ambient_temperature 293(2)
_diffrn_measurement_device 'Siemens CCD'
_diffrn_measurement_method \w
_diffrn_radiation_monochromator graphite
_diffrn_radiation_source 'fine-focus sealed tube'
_diffrn_radiation_type MoK\a
_diffrn_radiation_wavelength 0.71073
_diffrn_reflns_av_R_equivalents 0.1055
_diffrn_reflns_av_sigmaI/netI 0.1059
_diffrn_reflns_limit_h_max 5
_diffrn_reflns_limit_h_min -8
_diffrn_reflns_limit_k_max 14
_diffrn_reflns_limit_k_min -14
_diffrn_reflns_limit_l_max 24
_diffrn_reflns_limit_l_min -21
_diffrn_reflns_number 6226
_diffrn_reflns_theta_max 22.49
_diffrn_reflns_theta_min 1.93
_diffrn_standards_decay_% <1
_diffrn_standards_interval_count 'beginning & end'
_diffrn_standards_number '50 frames'
_exptl_absorpt_coefficient_mu 8.280
_exptl_absorpt_correction_T_max 0.661
_exptl_absorpt_correction_T_min 0.465
_exptl_absorpt_correction_type 'semi-empirical (Blessing, 1995)'
_exptl_crystal_colour colorless
_exptl_crystal_density_diffrn 1.999
_exptl_crystal_density_method 'not measured'
_exptl_crystal_description needle
_exptl_crystal_F_000 1088
_exptl_crystal_size_max 0.15
_exptl_crystal_size_mid 0.05
_exptl_crystal_size_min 0.05
_refine_diff_density_max '0.980 (located 1.15 \%A from Au)'
_refine_diff_density_min '-1.098 (located 1.15 \%A from Au)'
_refine_ls_abs_structure_details 'Flack (1983)'
_refine_ls_abs_structure_Flack 0.14(4)
_refine_ls_extinction_method none
_refine_ls_goodness_of_fit_all 1.116
_refine_ls_goodness_of_fit_obs 1.196
_refine_ls_hydrogen_treatment 'H atoms riding'
_refine_ls_matrix_type full
_refine_ls_number_parameters 200
_refine_ls_number_reflns 2395
_refine_ls_number_restraints 108
_refine_ls_restrained_S_all 1.099
_refine_ls_restrained_S_obs 1.168
_refine_ls_R_factor_all 0.1383
_refine_ls_R_factor_obs .0915
_refine_ls_shift/esd_max 0.006
_refine_ls_shift/esd_mean 0.001
_refine_ls_structure_factor_coef Fsqd
_refine_ls_weighting_details 'w = 1/[\s^2^(Fo^2^)+62.4990P] where P=(Fo^2^+2Fc^2^)/3'
_refine_ls_weighting_scheme calc
_refine_ls_wR_factor_all 0.1714
_refine_ls_wR_factor_obs .1505
_reflns_number_observed 1659
_reflns_number_total 2395
_reflns_observed_criterion >2sigma(I)
_cod_data_source_file fr1036.cif
_cod_data_source_block 2
_cod_depositor_comments
;
The following automatic conversions were performed:
'_symmetry_cell_setting' value 'Orthorhombic' changed to 'orthorhombic'
according to '/home/saulius/struct/CIF-dictionaries/cif_core.dic'
dictionary named 'cif_core.dic' version 2.4.1 from 2010-06-29.

Automatic conversion script
Id: cif_fix_enum 1527 2010-12-29 10:47:43Z saulius 

The following automatic conversions were performed:

'_refine_ls_weighting_scheme' value 'calc w =
1/[\s^2^(Fo^2^)+62.4990P] where P=(Fo^2^+2Fc^2^)/3' was changed to
'calc'. New tag '_refine_ls_weighting_details' was created. The value
of the new tag was set to 'w = 1/[\s^2^(Fo^2^)+62.4990P] where
P=(Fo^2^+2Fc^2^)/3'.

Automatic conversion script
Id: cif_fix_values 3143 2015-03-26 13:38:13Z robertas 
;
_cod_original_cell_volume 1863.7(8)
_cod_database_code 2006680

loop_
_symmetry_equiv_pos_as_xyz
'x, y, z'
'-x+1/2, -y, z+1/2'
'-x, y+1/2, -z+1/2'
'x+1/2, -y+1/2, -z'

loop_
_atom_site_aniso_label
_atom_site_aniso_U_11
_atom_site_aniso_U_22
_atom_site_aniso_U_33
_atom_site_aniso_U_12
_atom_site_aniso_U_13
_atom_site_aniso_U_23
Au1 .0562(6) .0690(7) .0583(7) .0045(7) -.0043(13) -.0068(14)
Cl1 .066(6) .093(7) .066(6) -.021(6) -.016(5) .023(5)
S1 .052(5) .084(7) .067(6) .017(5) .013(4) .012(5)
S2 .058(6) .060(5) .076(6) -.009(4) -.011(5) .010(5)
N3 .053(10) .057(11) .059(10) .001(8) -.004(8) .004(9)
C2 .105(15) .103(16) .107(17) .001(10) .010(10) .001(10)
N2 .064(10) .069(10) .065(10) .003(9) .006(8) -.001(9)
N1 .077(11) .064(11) .070(13) .014(8) .009(9) .007(9)
C11 .091(18) .097(19) .090(18) -.014(16) .000(16) .012(16)
N4 .055(10) .061(11) .061(10) -.009(8) -.001(8) -.002(8)
O1 .22(2) .18(2) .23(3) -.018(19) .003(19) .042(18)
C1 .053(11) .038(10) .045(10) -.008(9) -.004(9) -.009(8)
C5 .18(3) .17(3) .16(3) -.011(19) -.007(19) -.011(19)
C4 .117(19) .119(19) .127(19) .001(10) .002(10) .002(10)
O4 .18(2) .20(2) .113(18) -.011(17) -.003(16) .007(16)
O3 .16(2) .18(2) .148(19) -.049(17) -.029(17) -.017(17)
C3 .14(3) .15(3) .16(3) -.013(18) .002(18) -.010(18)
C14 .064(12) .061(12) .069(12) .002(9) -.003(9) .004(9)
C13 .12(2) .11(2) .12(2) .001(18) -.016(17) -.015(17)
C12 .092(15) .095(15) .094(15) .000(10) -.008(10) -.003(10)
C10 .060(12) .062(12) .064(12) .000(9) -.003(9) -.010(9)
O2 .31(4) .33(4) .35(4) .02(2) .00(2) -.01(2)

loop_
_atom_site_label
_atom_site_fract_x
_atom_site_fract_y
_atom_site_fract_z
_atom_site_U_iso_or_equiv
_atom_site_thermal_displace_type
_atom_site_calc_flag
_atom_site_refinement_flags
_atom_site_occupancy
_atom_site_disorder_group
_atom_site_type_symbol
Au1 .17875(14) 1.15599(9) .99944(10) .0612(4) Uani d . 1 . Au
Cl1 .1596(15) .8983(9) .8437(5) .075(3) Uani d . 1 . Cl
S1 .1301(11) 1.0219(8) 1.0741(4) .067(3) Uani d . 1 . S
S2 .2281(11) 1.2955(7) .9297(4) .065(2) Uani d . 1 . S
N3 .040(3) 1.366(2) .8300(10) .056(7) Uani d U 1 . N
H3A -.057(3) 1.363(2) .8055(12) .067 Uiso calc R 1 . H
C2 .574(5) .862(3) 1.013(2) .105(14) Uani d U 1 . C
H2A .616(5) .847(3) 1.057(2) .126 Uiso calc R 1 . H
H2B .541(5) .790(3) .994(2) .126 Uiso calc R 1 . H
N2 .334(4) .852(2) 1.1102(11) .066(7) Uani d U 1 . N
H2C .410(4) .798(2) 1.0993(11) .079 Uiso calc R 1 . H
N1 .409(3) .9271(19) 1.0164(13) .070(9) Uani d U 1 . N
H1A .377(3) .9665(19) .9833(13) .085 Uiso calc R 1 . H
C11 .332(5) 1.434(3) .7811(16) .092(12) Uani d U 1 . C
H11A .413(6) 1.498(3) .7779(16) .139 Uiso calc R 1 . H
H11B .288(6) 1.414(3) .7389(16) .139 Uiso calc R 1 . H
H11C .400(6) 1.372(3) .7994(16) .139 Uiso calc R 1 . H
N4 -.064(3) 1.210(2) .8759(12) .059(7) Uani d U 1 . N
H4C -.053(3) 1.157(2) .9042(12) .071 Uiso calc R 1 . H
O1 .150(7) .797(4) .864(2) .208(18) Uani d U 1 . O
C1 .305(4) .930(2) 1.0678(14) .045(7) Uani d U 1 . C
C5 .075(8) .800(5) 1.169(3) .17(3) Uani d U 1 . C
H5A .007(8) .792(5) 1.209(3) .253 Uiso calc R 1 . H
H5B .090(8) .728(5) 1.149(3) .253 Uiso calc R 1 . H
H5C .007(8) .849(5) 1.141(3) .253 Uiso calc R 1 . H
C4 .242(6) .844(4) 1.181(2) .121(17) Uani d U 1 . C
H4A .315(6) .796(4) 1.209(2) .145 Uiso calc R 1 . H
H4B .231(6) .918(4) 1.201(2) .145 Uiso calc R 1 . H
O4 .210(6) .893(3) .7785(16) .164(14) Uani d U 1 . O
O3 .307(6) .945(3) .8737(16) .164(13) Uani d U 1 . O
C3 .723(6) .903(4) .979(2) .15(2) Uani d U 1 . C
H3C .824(6) .849(4) .981(2) .225 Uiso calc R 1 . H
H3D .763(6) .973(4) .998(2) .225 Uiso calc R 1 . H
H3E .687(6) .915(4) .935(2) .225 Uiso calc R 1 . H
C14 .179(5) 1.4601(2) .8211(15) .065(9) Uani d U 1 . C
H14A .113(5) 1.524(3) .8028(15) .078 Uiso calc R 1 . H
H14B .226(5) 1.482(3) .8631(15) .078 Uiso calc R 1 . H
C13 -.361(6) 1.124(4) .856(2) .117(16) Uani d U 1 . C
H13A -.467(6) 1.1206(4) .827(2) .176 Uiso calc R 1 . H
H13B -.402(6) 1.146(4) .898(2) .176 Uiso calc R 1 . H
H13C -.303(6) 1.051(4) .859(2) .176 Uiso calc R 1 . H
C12 -.223(5) 1.207(3) .8312(18) .094(13) Uani d U 1 . C
H12A -.181(5) 1.186(3) .7883(18) .112 Uiso calc R 1 . H
H12B -.281(5) 1.281(3) .8284(18) .112 Uiso calc R 1 . H
C10 .064(4) 1.291(3) .8744(16) .062(9) Uani d U 1 . C
O2 -.004(9) .948(6) .850(3) .33(3) Uani d U 1 . O

loop_
_atom_type_symbol
_atom_type_description
_atom_type_scat_dispersion_real
_atom_type_scat_dispersion_imag
_atom_type_scat_source
C C 0.0033 0.0016 'International Tables Vol C Tables 4.2.6.8 and 6.1.1.4'
H H 0.0000 0.0000 'International Tables Vol C Tables 4.2.6.8 and 6.1.1.4'
N N 0.0061 0.0033 'International Tables Vol C Tables 4.2.6.8 and 6.1.1.4'
O O 0.0106 0.0060 'International Tables Vol C Tables 4.2.6.8 and 6.1.1.4'
S S 0.1246 0.1234 'International Tables Vol C Tables 4.2.6.8 and 6.1.1.4'
Cl Cl 0.1484 0.1585 'International Tables Vol C Tables 4.2.6.8 and 6.1.1.4'
Au Au -2.0133 8.8022 'International Tables Vol C Tables 4.2.6.8 and 6.1.1.4'

loop_
_geom_angle_atom_site_label_1
_geom_angle_atom_site_label_2
_geom_angle_atom_site_label_3
_geom_angle
_geom_angle_publ_flag
S2 Au1 S1 176.9(4) y
O1 Cl1 O2 110.(4) n
O1 Cl1 O4 107.(3) ?
O2 Cl1 O3 118.(4) ?
O1 Cl1 O3 106.(3) ?
O2 Cl1 O4 110.(4) ?
O3 Cl1 O4 105.(2) ?
C1 S1 Au1 107.0(10) y
C10 S2 Au1 108.0(10) y
C10 N3 C14 121(3) ?
C3 C2 N1 118(4) y
C1 N2 C4 126(3) y
C1 N1 C2 122(3) y
C10 N4 C12 122.(2) ?
N1 C1 N2 116.(3) ?
N1 C1 S1 121.(2) ?
N2 C1 S1 123.(3) ?
C5 C4 N2 103.(5) ?
C11 C14 N3 115.(3) ?
N4 C12 C13 108.(3) ?
N3 C10 N4 116.(3) ?
N3 C10 S2 124.(3) ?
N4 C10 S2 120.(3) ?

loop_
_geom_bond_atom_site_label_1
_geom_bond_atom_site_label_2
_geom_bond_site_symmetry_2
_geom_bond_distance
_geom_bond_publ_flag
Au1 S2 . 2.271(9) y
Au1 S1 . 2.293(9) y
Cl1 O1 . 1.30(5) ?
Cl1 O2 . 1.34(7) ?
Cl1 O3 . 1.37(4) ?
Cl1 O4 . 1.43(3) ?
S1 C1 . 1.70(3) y
S2 C10 . 1.67(3) y
N3 C10 . 1.32(4) y
N3 C14 . 1.53(4) y
C2 C3 . 1.38(5) ?
C2 N1 . 1.44(4) ?
N2 C1 . 1.33(3) ?
N2 C4 . 1.64(5) ?
N1 C1 . 1.32(3) ?
C11 C14 . 1.44(4) ?
N4 C10 . 1.35(4) ?
N4 C12 . 1.50(4) ?
C5 C4 . 1.35(6) ?
C13 C12 . 1.52(5) ?
